data_7152252
loop_
_publ_author_name
'Chandrappa, Siddappa'
'Aravinda, Subrayashastry'
'Raghothama, Srinivasarao'
'Sonti, Rajesh'
'Rai, Rajkishor'
'Harini, Veldore V.'
'Shamala, Narayanaswamy'
'Balaram, Padmanabhan'

_publ_section_title
;
 Helix and hairpin nucleation in short peptides using centrally positioned
 conformationally constrained dipeptide segments.
;
_journal_issue 14
_journal_name_full 'Organic &amp; biomolecular chemistry'
_journal_page_first 2815
_journal_page_last 2823
_journal_paper_doi 10.1039/c2ob06817f
_journal_volume 10
_journal_year 2012
_chemical_formula_moiety 'C58 H90 N8 O11'
_chemical_formula_sum 'C58 H90 N8 O11'
_chemical_formula_weight 1075.38
_chemical_name_common Boc-Leu-Phe-Val-Ac6c-Val-Leu-Phe-Val-OMe
_chemical_name_systematic
;
t-Butyloxycarbonyl-leucyl-phenylalanyl-valyl-(1-aminocyclohexan-1-oyl)-valyl-
leucyl-phenylalanyl-valyl-methyl ester
;
_space_group_IT_number 19
_symmetry_cell_setting orthorhombic
_symmetry_space_group_name_Hall 'P 2ac 2ab'
_symmetry_space_group_name_H-M 'P 21 21 21'
_atom_sites_solution_hydrogens geom
_atom_sites_solution_primary direct
_atom_sites_solution_secondary difmap
_audit_creation_method SHELXL-97
_cell_angle_alpha 90.00
_cell_angle_beta 90.00
_cell_angle_gamma 90.00
_cell_formula_units_Z 4
_cell_length_a 11.312(4)
_cell_length_b 19.868(6)
_cell_length_c 28.099(9)
_cell_measurement_temperature 293(2)
_cell_volume 6315(4)
_computing_data_collection SMART
_computing_data_reduction SAINT
_computing_structure_refinement 'SHELXL-97 (Sheldrick, 1997)'
_computing_structure_solution 'SHELXD (Schneider and Sheldrick, 2002)'
_diffrn_ambient_temperature 293(2)
_diffrn_measured_fraction_theta_full 0.953
_diffrn_measured_fraction_theta_max 0.953
_diffrn_measurement_device_type 'BRUKER AXS SMART APEX CCD with Mo source'
_diffrn_measurement_method 'omega scan'
_diffrn_radiation_monochromator graphite
_diffrn_radiation_source 'fine-focus sealed tube'
_diffrn_radiation_type MoK\a
_diffrn_radiation_wavelength 0.71073
_diffrn_reflns_av_R_equivalents 0.1495
_diffrn_reflns_av_sigmaI/netI 0.0814
_diffrn_reflns_limit_h_max 14
_diffrn_reflns_limit_h_min -14
_diffrn_reflns_limit_k_max 24
_diffrn_reflns_limit_k_min -25
_diffrn_reflns_limit_l_max 35
_diffrn_reflns_limit_l_min -32
_diffrn_reflns_number 62458
_diffrn_reflns_theta_full 26.89
_diffrn_reflns_theta_max 26.89
_diffrn_reflns_theta_min 1.26
_exptl_absorpt_coefficient_mu 0.078
_exptl_crystal_colour 'color less'
_exptl_crystal_density_diffrn 1.131
_exptl_crystal_density_method 'not measured'
_exptl_crystal_description rod
_exptl_crystal_F_000 2328
_exptl_crystal_size_max 0.5
_exptl_crystal_size_mid 0.3
_exptl_crystal_size_min 0.2
_refine_diff_density_max 0.393
_refine_diff_density_min -0.237
_refine_diff_density_rms 0.051
_refine_ls_abs_structure_details 'Flack H D (1983), Acta Cryst. A39, 876-881'
_refine_ls_abs_structure_Flack 10(10)
_refine_ls_extinction_method none
_refine_ls_goodness_of_fit_ref 1.075
_refine_ls_hydrogen_treatment 'riding over the heavy atom'
_refine_ls_matrix_type full
_refine_ls_number_parameters 694
_refine_ls_number_reflns 7153
_refine_ls_number_restraints 0
_refine_ls_restrained_S_all 1.075
_refine_ls_R_factor_all 0.1279
_refine_ls_R_factor_gt 0.0767
_refine_ls_shift/su_max 0.363
_refine_ls_shift/su_mean 0.044
_refine_ls_structure_factor_coef Fsqd
_refine_ls_weighting_details 'calc w=1/[\s^2^(Fo^2^)+(0.1000P)^2^+0.0000P] where P=(Fo^2^+2Fc^2^)/3'
_refine_ls_weighting_scheme calc
_refine_ls_wR_factor_gt 0.1619
_refine_ls_wR_factor_ref 0.1855
_reflns_number_gt 4488
_reflns_number_total 7153
_reflns_threshold_expression >2sigma(I)
_cod_data_source_file c2ob06817f.txt
_cod_data_source_block fac8
_cod_depositor_comments
;
The following automatic conversions were performed:

'_symmetry_cell_setting' value 'Orthorhombic' changed to
'orthorhombic' according to
/home/saulius/struct/CIF-dictionaries/cif_core.dic dictionary named
'cif_core.dic' version 2.4.1 from 2010-06-29.

Automatic conversion script
Id: cif_fix_values 1715 2011-07-08 13:25:40Z adriana 
;
_cod_original_cell_volume 6315(3)
_cod_original_sg_symbol_H-M P2(1)2(1)2(1)
_cod_database_code 7152252

loop_
_symmetry_equiv_pos_as_xyz
'x, y, z'
'-x+1/2, -y, z+1/2'
'-x, y+1/2, -z+1/2'
'x+1/2, -y+1/2, -z'

loop_
_atom_site_label
_atom_site_type_symbol
_atom_site_fract_x
_atom_site_fract_y
_atom_site_fract_z
_atom_site_U_iso_or_equiv
_atom_site_adp_type
_atom_site_occupancy
_atom_site_symmetry_multiplicity
_atom_site_calc_flag
_atom_site_refinement_flags
C1 C 0.6545(6) 0.1642(3) -0.21063(18) 0.0758(17) Uani 1 1 d .
C2 C 0.5549(7) 0.1859(4) -0.1790(3) 0.107(2) Uani 1 1 d .
H2A H 0.4819 0.1680 -0.1909 0.160 Uiso 1 1 calc R
H2B H 0.5507 0.2342 -0.1785 0.160 Uiso 1 1 calc R
H2C H 0.5684 0.1696 -0.1473 0.160 Uiso 1 1 calc R
C3 C 0.7722(8) 0.1912(4) -0.1946(3) 0.113(2) Uani 1 1 d .
H3A H 0.8327 0.1765 -0.2161 0.169 Uiso 1 1 calc R
H3B H 0.7893 0.1749 -0.1632 0.169 Uiso 1 1 calc R
H3C H 0.7697 0.2395 -0.1942 0.169 Uiso 1 1 calc R
C4 C 0.6344(9) 0.1820(4) -0.2632(2) 0.123(3) Uani 1 1 d .
H4A H 0.5589 0.1651 -0.2732 0.184 Uiso 1 1 calc R
H4B H 0.6956 0.1620 -0.2822 0.184 Uiso 1 1 calc R
H4C H 0.6362 0.2300 -0.2670 0.184 Uiso 1 1 calc R
O O 0.6602(3) 0.09091(18) -0.21344(11) 0.0702(10) Uani 1 1 d .
C0' C 0.6887(4) 0.0529(3) -0.17661(14) 0.0509(11) Uani 1 1 d .
O0 O 0.7008(3) 0.07287(15) -0.13562(9) 0.0520(8) Uani 1 1 d .
N1 N 0.7061(3) -0.0104(2) -0.19008(11) 0.0499(9) Uani 1 1 d .
H1 H 0.7025 -0.0203 -0.2198 0.060 Uiso 1 1 calc R
C1A C 0.7309(4) -0.0628(2) -0.15599(13) 0.0477(11) Uani 1 1 d .
H1A H 0.6646 -0.0647 -0.1336 0.057 Uiso 1 1 calc R
C1' C 0.8422(4) -0.0495(2) -0.12771(13) 0.0437(10) Uani 1 1 d .
O1 O 0.8504(3) -0.07152(16) -0.08725(10) 0.0581(8) Uani 1 1 d .
C1B C 0.7390(5) -0.1303(3) -0.18087(17) 0.0637(13) Uani 1 1 d .
H1B1 H 0.7888 -0.1255 -0.2088 0.076 Uiso 1 1 calc R
H1B2 H 0.7771 -0.1621 -0.1597 0.076 Uiso 1 1 calc R
C1G C 0.6220(6) -0.1589(4) -0.1961(2) 0.100(2) Uani 1 1 d .
H1G H 0.5749 -0.1211 -0.2079 0.120 Uiso 1 1 calc R
C1D1 C 0.5570(11) -0.1874(6) -0.1550(3) 0.193(6) Uani 1 1 d .
H1D1 H 0.4809 -0.2030 -0.1654 0.289 Uiso 1 1 calc R
H1D2 H 0.5469 -0.1533 -0.1312 0.289 Uiso 1 1 calc R
H1D3 H 0.6009 -0.2243 -0.1419 0.289 Uiso 1 1 calc R
C1D2 C 0.6371(9) -0.2070(5) -0.2374(3) 0.158(4) Uani 1 1 d .
H1D4 H 0.6770 -0.1845 -0.2630 0.237 Uiso 1 1 calc R
H1D5 H 0.5608 -0.2220 -0.2480 0.237 Uiso 1 1 calc R
H1D6 H 0.6830 -0.2451 -0.2274 0.237 Uiso 1 1 calc R
N2 N 0.9288(3) -0.01390(19) -0.14787(11) 0.0443(8) Uani 1 1 d .
H2 H 0.9213 0.0001 -0.1767 0.053 Uiso 1 1 calc R
C2A C 1.0348(4) 0.0011(3) -0.12155(14) 0.0522(12) Uani 1 1 d .
H2A1 H 1.0691 -0.0419 -0.1115 0.063 Uiso 1 1 calc R
C2' C 1.0078(4) 0.0418(3) -0.07608(14) 0.0551(12) Uani 1 1 d .
O2 O 1.0736(3) 0.0374(2) -0.04172(12) 0.0903(14) Uani 1 1 d .
C2B C 1.1252(4) 0.0364(3) -0.15048(17) 0.0625(13) Uani 1 1 d .
H2B1 H 1.1785 0.0595 -0.1289 0.075 Uiso 1 1 calc R
H2B2 H 1.0856 0.0705 -0.1693 0.075 Uiso 1 1 calc R
C2G C 1.1983(4) -0.0061(3) -0.18354(16) 0.0635(14) Uani 1 1 d .
C2D1 C 1.1633(5) -0.0691(3) -0.2005(2) 0.0778(16) Uani 1 1 d .
H2D1 H 1.0929 -0.0883 -0.1901 0.093 Uiso 1 1 calc R
C2D2 C 1.3041(5) 0.0177(4) -0.1980(2) 0.0904(18) Uani 1 1 d .
H2D2 H 1.3301 0.0585 -0.1856 0.109 Uiso 1 1 calc R
C2E1 C 1.2337(6) -0.1025(4) -0.2326(2) 0.091(2) Uani 1 1 d .
H2E1 H 1.2104 -0.1442 -0.2444 0.109 Uiso 1 1 calc R
C2E2 C 1.3729(6) -0.0140(5) -0.2290(3) 0.107(2) Uani 1 1 d .
H2E2 H 1.4446 0.0047 -0.2382 0.129 Uiso 1 1 calc R
C2Z C 1.3376(7) -0.0745(5) -0.2472(2) 0.108(3) Uani 1 1 d .
H2Z H 1.3844 -0.0965 -0.2695 0.129 Uiso 1 1 calc R
N3 N 0.9142(3) 0.08263(18) -0.07735(11) 0.0451(9) Uani 1 1 d .
H3 H 0.8763 0.0878 -0.1036 0.054 Uiso 1 1 calc R
C3A C 0.8746(4) 0.1189(2) -0.03487(14) 0.0465(11) Uani 1 1 d .
H3A1 H 0.9446 0.1259 -0.0150 0.056 Uiso 1 1 calc R
C3' C 0.7889(4) 0.0771(2) -0.00589(13) 0.0414(10) Uani 1 1 d .
O3 O 0.7969(3) 0.07658(15) 0.03774(9) 0.0499(7) Uani 1 1 d .
C3B C 0.8270(5) 0.1884(2) -0.04740(17) 0.0605(13) Uani 1 1 d .
H3B1 H 0.7629 0.1828 -0.0705 0.073 Uiso 1 1 calc R
C3G1 C 0.9231(7) 0.2314(3) -0.0701(2) 0.095(2) Uani 1 1 d .
H3G1 H 0.8911 0.2746 -0.0783 0.143 Uiso 1 1 calc R
H3G2 H 0.9519 0.2096 -0.0983 0.143 Uiso 1 1 calc R
H3G3 H 0.9870 0.2371 -0.0480 0.143 Uiso 1 1 calc R
C3G2 C 0.7768(7) 0.2221(3) -0.0035(2) 0.091(2) Uani 1 1 d .
H3G4 H 0.7454 0.2654 -0.0119 0.137 Uiso 1 1 calc R
H3G5 H 0.8383 0.2277 0.0197 0.137 Uiso 1 1 calc R
H3G6 H 0.7150 0.1947 0.0096 0.137 Uiso 1 1 calc R
N4 N 0.7045(3) 0.04195(18) -0.02845(11) 0.0454(9) Uani 1 1 d .
H4 H 0.7029 0.0421 -0.0591 0.054 Uiso 1 1 calc R
C4A C 0.6157(4) 0.0037(2) -0.00262(13) 0.0487(11) Uani 1 1 d .
C4' C 0.6755(4) -0.0425(2) 0.03380(14) 0.0487(11) Uani 1 1 d .
O4 O 0.6327(3) -0.05197(18) 0.07324(10) 0.0647(9) Uani 1 1 d .
C4B1 C 0.5286(4) 0.0509(3) 0.02241(17) 0.0698(15) Uani 1 1 d .
H4B1 H 0.5720 0.0822 0.0423 0.084 Uiso 1 1 calc R
H4B2 H 0.4770 0.0247 0.0429 0.084 Uiso 1 1 calc R
C4B2 C 0.5476(5) -0.0414(3) -0.03803(17) 0.0699(15) Uani 1 1 d .
H4B3 H 0.6042 -0.0677 -0.0561 0.084 Uiso 1 1 calc R
H4B4 H 0.4988 -0.0726 -0.0202 0.084 Uiso 1 1 calc R
C4G1 C 0.4548(5) 0.0897(4) -0.0129(2) 0.094(2) Uani 1 1 d .
H4G1 H 0.5062 0.1181 -0.0319 0.113 Uiso 1 1 calc R
H4G2 H 0.4004 0.1187 0.0042 0.113 Uiso 1 1 calc R
C4G2 C 0.4708(5) -0.0033(4) -0.07196(19) 0.093(2) Uani 1 1 d .
H4G3 H 0.5200 0.0229 -0.0933 0.111 Uiso 1 1 calc R
H4G4 H 0.4254 -0.0348 -0.0910 0.111 Uiso 1 1 calc R
C4D C 0.3858(5) 0.0440(5) -0.0453(3) 0.120(3) Uani 1 1 d .
H4D1 H 0.3302 0.0177 -0.0268 0.144 Uiso 1 1 calc R
H4D2 H 0.3414 0.0707 -0.0680 0.144 Uiso 1 1 calc R
N5 N 0.7734(4) -0.07405(19) 0.01979(12) 0.0537(10) Uani 1 1 d .
H5 H 0.8032 -0.0647 -0.0076 0.064 Uiso 1 1 calc R
C5A C 0.8314(6) -0.1241(3) 0.04986(17) 0.0676(14) Uani 1 1 d .
H5A H 0.7696 -0.1546 0.0613 0.081 Uiso 1 1 calc R
C5' C 0.8907(5) -0.0947(3) 0.09329(17) 0.0667(15) Uani 1 1 d .
O5 O 0.9259(5) -0.1323(2) 0.12478(13) 0.0965(14) Uani 1 1 d .
C5B C 0.9198(9) -0.1669(4) 0.0219(3) 0.117(3) Uani 1 1 d .
H5B H 0.9500 -0.1986 0.0456 0.140 Uiso 1 1 calc R
C5G1 C 1.0281(8) -0.1308(5) 0.0053(3) 0.129(3) Uani 1 1 d .
H5G1 H 1.0615 -0.1059 0.0313 0.194 Uiso 1 1 calc R
H5G2 H 1.0075 -0.1005 -0.0200 0.194 Uiso 1 1 calc R
H5G3 H 1.0848 -0.1629 -0.0061 0.194 Uiso 1 1 calc R
C5G2 C 0.8537(16) -0.2113(5) -0.0127(4) 0.218(7) Uani 1 1 d .
H5G4 H 0.7865 -0.2308 0.0029 0.327 Uiso 1 1 calc R
H5G5 H 0.9050 -0.2464 -0.0238 0.327 Uiso 1 1 calc R
H5G6 H 0.8275 -0.1848 -0.0393 0.327 Uiso 1 1 calc R
N6 N 0.9011(3) -0.0281(2) 0.09607(12) 0.0535(10) Uani 1 1 d .
H6 H 0.8810 -0.0045 0.0717 0.064 Uiso 1 1 calc R
C6A C 0.9448(4) 0.0070(3) 0.13799(14) 0.0558(12) Uani 1 1 d .
H6A H 1.0064 -0.0209 0.1525 0.067 Uiso 1 1 calc R
C6' C 0.8458(4) 0.0175(2) 0.17547(14) 0.0495(11) Uani 1 1 d .
O6 O 0.8736(3) 0.0376(2) 0.21488(10) 0.0717(11) Uani 1 1 d .
C6B C 0.9986(5) 0.0730(3) 0.12554(16) 0.0673(14) Uani 1 1 d .
H6B1 H 0.9359 0.1024 0.1144 0.081 Uiso 1 1 calc R
H6B2 H 1.0299 0.0926 0.1545 0.081 Uiso 1 1 calc R
C6G C 1.0940(7) 0.0735(5) 0.0893(3) 0.120(3) Uani 1 1 d .
H6G H 1.0591 0.0564 0.0598 0.144 Uiso 1 1 calc R
C6D1 C 1.1894(8) 0.0283(7) 0.1014(5) 0.217(7) Uani 1 1 d .
H6D1 H 1.2492 0.0303 0.0772 0.326 Uiso 1 1 calc R
H6D2 H 1.1595 -0.0169 0.1036 0.326 Uiso 1 1 calc R
H6D3 H 1.2228 0.0413 0.1315 0.326 Uiso 1 1 calc R
C6D2 C 1.1350(11) 0.1440(6) 0.0791(5) 0.216(7) Uani 1 1 d .
H6D4 H 1.1966 0.1429 0.0556 0.324 Uiso 1 1 calc R
H6D5 H 1.1647 0.1641 0.1077 0.324 Uiso 1 1 calc R
H6D6 H 1.0698 0.1701 0.0673 0.324 Uiso 1 1 calc R
N7 N 0.7360(3) 0.00585(19) 0.16206(11) 0.0462(9) Uani 1 1 d .
H7 H 0.7238 -0.0094 0.1338 0.055 Uiso 1 1 calc R
C7A C 0.6348(4) 0.0176(2) 0.19264(14) 0.0499(11) Uani 1 1 d .
H7A H 0.6644 0.0403 0.2212 0.060 Uiso 1 1 calc R
C7' C 0.5760(4) -0.0460(3) 0.20883(14) 0.0531(12) Uani 1 1 d .
O7 O 0.5451(3) -0.0529(2) 0.25029(10) 0.0692(10) Uani 1 1 d .
C7B C 0.5461(4) 0.0657(3) 0.16891(16) 0.0565(12) Uani 1 1 d .
H7B1 H 0.5283 0.0494 0.1372 0.068 Uiso 1 1 calc R
H7B2 H 0.4732 0.0656 0.1871 0.068 Uiso 1 1 calc R
C7G C 0.5910(4) 0.1360(3) 0.16553(15) 0.0557(12) Uani 1 1 d .
C7D1 C 0.5577(6) 0.1839(4) 0.1982(2) 0.0897(19) Uani 1 1 d .
H7D1 H 0.5044 0.1724 0.2220 0.108 Uiso 1 1 calc R
C7D2 C 0.6697(5) 0.1561(3) 0.13103(16) 0.0666(14) Uani 1 1 d .
H7D2 H 0.6926 0.1251 0.1080 0.080 Uiso 1 1 calc R
C7E1 C 0.6015(8) 0.2486(4) 0.1966(3) 0.112(3) Uani 1 1 d .
H7E1 H 0.5767 0.2803 0.2188 0.134 Uiso 1 1 calc R
C7E2 C 0.7153(6) 0.2195(3) 0.12930(19) 0.0800(17) Uani 1 1 d .
H7E2 H 0.7695 0.2311 0.1058 0.096 Uiso 1 1 calc R
C7Z C 0.6804(7) 0.2662(3) 0.1627(2) 0.095(2) Uani 1 1 d .
H7Z H 0.7111 0.3096 0.1620 0.113 Uiso 1 1 calc R
N8 N 0.5531(4) -0.0929(2) 0.17551(13) 0.0643(11) Uani 1 1 d .
H8 H 0.5766 -0.0856 0.1469 0.077 Uiso 1 1 calc R
C8A C 0.4917(5) -0.1541(3) 0.18530(19) 0.0728(15) Uani 1 1 d .
H8A H 0.4818 -0.1562 0.2199 0.087 Uiso 1 1 calc R
C8' C 0.5575(6) -0.2169(3) 0.1713(2) 0.0811(17) Uani 1 1 d .
O8 O 0.5296(5) -0.2705(2) 0.1854(2) 0.131(2) Uani 1 1 d .
C8B C 0.3675(6) -0.1554(3) 0.1640(2) 0.0904(18) Uani 1 1 d .
H8B H 0.3350 -0.2001 0.1709 0.108 Uiso 1 1 calc R
C8G1 C 0.2880(7) -0.1062(4) 0.1876(3) 0.129(3) Uani 1 1 d .
H8G1 H 0.2108 -0.1087 0.1735 0.193 Uiso 1 1 calc R
H8G2 H 0.3191 -0.0616 0.1835 0.193 Uiso 1 1 calc R
H8G3 H 0.2827 -0.1163 0.2209 0.193 Uiso 1 1 calc R
C8G2 C 0.3678(8) -0.1481(5) 0.1106(3) 0.133(3) Uani 1 1 d .
H8G4 H 0.4185 -0.1816 0.0969 0.200 Uiso 1 1 calc R
H8G5 H 0.3962 -0.1041 0.1022 0.200 Uiso 1 1 calc R
H8G6 H 0.2889 -0.1538 0.0987 0.200 Uiso 1 1 calc R
O0M O 0.6441(4) -0.2067(2) 0.14195(16) 0.0974(14) Uani 1 1 d .
C0M C 0.7079(9) -0.2654(4) 0.1268(3) 0.131(3) Uani 1 1 d .
H0M1 H 0.7690 -0.2524 0.1049 0.197 Uiso 1 1 calc R
H0M2 H 0.6547 -0.2961 0.1113 0.197 Uiso 1 1 calc R
H0M3 H 0.7429 -0.2870 0.1539 0.197 Uiso 1 1 calc R

loop_
_atom_site_aniso_label
_atom_site_aniso_U_11
_atom_site_aniso_U_22
_atom_site_aniso_U_33
_atom_site_aniso_U_23
_atom_site_aniso_U_13
_atom_site_aniso_U_12
C1 0.095(4) 0.086(4) 0.047(3) 0.012(3) -0.008(3) 0.018(4)
C2 0.113(5) 0.107(5) 0.101(5) 0.012(4) 0.001(4) 0.046(5)
C3 0.141(7) 0.095(5) 0.103(5) 0.017(4) 0.005(5) -0.021(5)
C4 0.193(9) 0.108(5) 0.066(4) 0.031(4) -0.015(5) 0.048(6)
O 0.097(3) 0.075(2) 0.0389(16) 0.0032(16) -0.0163(18) 0.019(2)
C0' 0.048(3) 0.072(3) 0.032(2) 0.005(2) -0.0072(19) 0.010(2)
O0 0.0579(18) 0.0679(19) 0.0300(14) -0.0033(14) -0.0066(13) 0.0064(17)
N1 0.058(2) 0.069(3) 0.0227(16) -0.0028(17) -0.0053(16) 0.000(2)
C1A 0.050(2) 0.063(3) 0.030(2) -0.005(2) 0.0046(18) -0.006(2)
C1' 0.051(2) 0.054(2) 0.026(2) -0.0016(18) 0.0013(18) 0.005(2)
O1 0.067(2) 0.074(2) 0.0330(15) 0.0053(15) -0.0022(14) -0.0023(18)
C1B 0.072(3) 0.071(3) 0.049(3) -0.005(2) 0.003(2) -0.007(3)
C1G 0.099(5) 0.111(5) 0.091(4) -0.042(4) 0.016(4) -0.042(4)
C1D1 0.203(10) 0.218(11) 0.157(9) -0.068(8) 0.071(9) -0.138(10)
C1D2 0.162(9) 0.175(8) 0.137(7) -0.079(7) -0.007(7) -0.049(8)
N2 0.0403(19) 0.068(2) 0.0250(15) -0.0053(16) 0.0028(15) 0.0007(19)
C2A 0.038(2) 0.080(3) 0.039(2) -0.010(2) 0.0023(19) 0.006(2)
C2' 0.046(3) 0.084(4) 0.035(2) -0.010(2) 0.001(2) 0.004(3)
O2 0.068(2) 0.151(4) 0.052(2) -0.036(2) -0.0234(19) 0.038(3)
C2B 0.056(3) 0.074(3) 0.058(3) -0.002(2) 0.000(2) -0.005(3)
C2G 0.043(3) 0.099(4) 0.049(3) -0.009(3) 0.004(2) 0.000(3)
C2D1 0.056(3) 0.106(5) 0.072(3) -0.009(3) 0.015(3) 0.006(3)
C2D2 0.050(3) 0.115(5) 0.106(5) -0.008(4) 0.018(3) 0.001(3)
C2E1 0.088(5) 0.109(5) 0.076(4) -0.025(4) 0.007(4) 0.033(4)
C2E2 0.066(4) 0.147(7) 0.108(6) 0.021(5) 0.033(4) 0.009(5)
C2Z 0.088(5) 0.173(8) 0.062(4) -0.007(5) 0.031(4) 0.043(6)
N3 0.050(2) 0.059(2) 0.0254(16) -0.0027(15) -0.0004(15) 0.0010(19)
C3A 0.053(3) 0.055(3) 0.031(2) -0.0049(19) -0.0012(19) 0.000(2)
C3' 0.048(2) 0.047(2) 0.030(2) -0.0073(18) -0.0021(18) 0.013(2)
O3 0.0655(19) 0.0601(18) 0.0241(13) -0.0038(12) -0.0024(13) 0.0040(16)
C3B 0.075(3) 0.058(3) 0.049(3) 0.002(2) 0.006(2) 0.004(3)
C3G1 0.125(5) 0.080(4) 0.081(4) 0.007(3) 0.023(4) -0.022(4)
C3G2 0.146(6) 0.052(3) 0.075(4) 0.002(3) 0.028(4) 0.029(4)
N4 0.049(2) 0.066(2) 0.0213(15) -0.0022(15) -0.0006(15) -0.0001(19)
C4A 0.044(2) 0.074(3) 0.029(2) -0.006(2) 0.0062(18) -0.008(2)
C4' 0.055(3) 0.062(3) 0.029(2) -0.0067(19) 0.006(2) -0.015(2)
O4 0.070(2) 0.092(2) 0.0322(16) 0.0034(16) 0.0078(15) -0.0138(19)
C4B1 0.055(3) 0.111(4) 0.043(2) -0.006(3) 0.005(2) 0.008(3)
C4B2 0.058(3) 0.108(4) 0.045(2) -0.010(3) 0.003(2) -0.027(3)
C4G1 0.066(4) 0.150(6) 0.068(4) 0.004(4) 0.004(3) 0.039(4)
C4G2 0.056(3) 0.169(7) 0.052(3) -0.007(4) -0.009(3) -0.014(4)
C4D 0.054(4) 0.223(10) 0.083(4) 0.001(5) -0.013(4) 0.020(5)
N5 0.070(3) 0.058(2) 0.0328(17) 0.0023(17) 0.0085(18) 0.000(2)
C5A 0.092(4) 0.057(3) 0.055(3) 0.007(2) 0.003(3) 0.006(3)
C5' 0.084(4) 0.074(4) 0.042(3) 0.011(3) 0.015(3) 0.025(3)
O5 0.148(4) 0.086(3) 0.056(2) 0.023(2) -0.004(2) 0.031(3)
C5B 0.178(8) 0.082(5) 0.090(5) -0.023(4) -0.008(6) 0.056(5)
C5G1 0.137(7) 0.164(8) 0.087(5) 0.003(5) 0.037(5) 0.071(7)
C5G2 0.37(2) 0.135(8) 0.145(8) -0.052(7) 0.028(12) 0.034(12)
N6 0.059(2) 0.072(3) 0.0300(18) 0.0142(18) 0.0015(16) 0.008(2)
C6A 0.051(3) 0.085(3) 0.032(2) 0.016(2) 0.001(2) 0.008(3)
C6' 0.046(3) 0.071(3) 0.031(2) 0.015(2) 0.0047(19) 0.002(2)
O6 0.057(2) 0.133(3) 0.0246(15) 0.0029(17) -0.0021(14) -0.010(2)
C6B 0.059(3) 0.103(4) 0.040(2) 0.008(3) -0.003(2) -0.014(3)
C6G 0.100(5) 0.148(7) 0.112(6) 0.022(5) 0.034(5) -0.025(6)
C6D1 0.078(5) 0.295(16) 0.278(14) 0.148(13) 0.064(7) 0.037(8)
C6D2 0.217(13) 0.178(10) 0.252(13) -0.003(10) 0.131(11) -0.092(10)
N7 0.045(2) 0.067(2) 0.0269(16) -0.0050(16) 0.0013(15) 0.0037(18)
C7A 0.047(3) 0.072(3) 0.0300(19) -0.006(2) -0.0013(19) 0.003(2)
C7' 0.050(3) 0.077(3) 0.032(2) 0.002(2) 0.005(2) 0.005(3)
O7 0.074(2) 0.101(3) 0.0330(16) 0.0033(16) 0.0122(16) -0.007(2)
C7B 0.045(2) 0.078(3) 0.047(2) -0.006(2) 0.002(2) 0.005(3)
C7G 0.055(3) 0.074(3) 0.039(2) -0.010(2) 0.002(2) 0.017(3)
C7D1 0.094(4) 0.102(5) 0.073(4) -0.025(3) 0.028(4) 0.008(4)
C7D2 0.093(4) 0.067(3) 0.039(2) -0.008(2) 0.001(3) 0.017(3)
C7E1 0.143(7) 0.090(5) 0.103(5) -0.047(4) 0.029(5) 0.019(5)
C7E2 0.105(5) 0.076(4) 0.059(3) 0.001(3) 0.010(3) 0.009(4)
C7Z 0.121(6) 0.073(4) 0.090(5) -0.013(4) -0.002(5) 0.006(4)
N8 0.083(3) 0.073(3) 0.0373(19) 0.000(2) 0.011(2) -0.009(2)
C8A 0.082(4) 0.077(4) 0.059(3) 0.004(3) 0.017(3) -0.018(3)
C8' 0.095(5) 0.077(4) 0.071(4) 0.011(3) 0.010(4) -0.006(4)
O8 0.142(4) 0.080(3) 0.170(5) 0.026(3) 0.063(4) -0.005(3)
C8B 0.082(4) 0.086(4) 0.103(5) -0.003(4) 0.004(4) -0.014(4)
C8G1 0.095(5) 0.123(6) 0.168(8) -0.004(6) 0.013(6) 0.021(5)
C8G2 0.128(7) 0.175(8) 0.097(5) -0.016(5) -0.030(5) -0.014(6)
O0M 0.119(3) 0.078(3) 0.095(3) 0.020(2) 0.046(3) 0.009(3)
C0M 0.162(8) 0.102(5) 0.129(6) 0.028(5) 0.069(6) 0.037(6)

loop_
_atom_type_symbol
_atom_type_description
_atom_type_scat_dispersion_real
_atom_type_scat_dispersion_imag
_atom_type_scat_source
C C 0.0033 0.0000 'International Tables Vol C Tables 4.2.6.8 and 6.1.1.4'
H H 0.0000 0.0000 'International Tables Vol C Tables 4.2.6.8 and 6.1.1.4'
N N 0.0061 0.0000 'International Tables Vol C Tables 4.2.6.8 and 6.1.1.4'
O O 0.0106 0.0000 'International Tables Vol C Tables 4.2.6.8 and 6.1.1.4'

loop_
_geom_angle_atom_site_label_1
_geom_angle_atom_site_label_2
_geom_angle_atom_site_label_3
_geom_angle
O C1 C3 109.4(5)
O C1 C2 110.7(5)
C3 C1 C2 112.6(5)
O C1 C4 100.6(5)
C3 C1 C4 109.7(6)
C2 C1 C4 113.1(6)
C0' O C1 122.6(4)
O0 C0' N1 123.9(4)
O0 C0' O 125.4(5)
N1 C0' O 110.7(4)
C0' N1 C1A 121.5(3)
N1 C1A C1' 112.6(4)
N1 C1A C1B 110.1(3)
C1' C1A C1B 110.3(4)
O1 C1' N2 122.0(4)
O1 C1' C1A 119.3(4)
N2 C1' C1A 118.8(3)
C1G C1B C1A 114.4(5)
C1D1 C1G C1B 111.2(6)
C1D1 C1G C1D2 114.4(7)
C1B C1G C1D2 111.0(6)
C1' N2 C2A 120.2(3)
N2 C2A C2B 113.0(4)
N2 C2A C2' 111.6(3)
C2B C2A C2' 110.1(4)
O2 C2' N3 123.2(4)
O2 C2' C2A 119.8(4)
N3 C2' C2A 117.0(4)
C2A C2B C2G 116.9(4)
C2D2 C2G C2D1 117.6(5)
C2D2 C2G C2B 118.5(5)
C2D1 C2G C2B 123.9(4)
C2G C2D1 C2E1 119.5(6)
C2E2 C2D2 C2G 123.4(7)
C2D1 C2E1 C2Z 119.9(7)
C2D2 C2E2 C2Z 119.5(7)
C2E2 C2Z C2E1 120.0(6)
C2' N3 C3A 121.3(3)
N3 C3A C3' 111.4(3)
N3 C3A C3B 111.5(3)
C3' C3A C3B 113.3(4)
O3 C3' N4 121.3(4)
O3 C3' C3A 119.6(4)
N4 C3' C3A 119.1(3)
C3A C3B C3G2 110.2(4)
C3A C3B C3G1 110.7(5)
C3G2 C3B C3G1 111.1(5)
C3' N4 C4A 121.8(3)
N4 C4A C4' 110.0(3)
N4 C4A C4B1 110.7(4)
C4' C4A C4B1 110.1(3)
N4 C4A C4B2 109.0(3)
C4' C4A C4B2 107.6(4)
C4B1 C4A C4B2 109.3(4)
O4 C4' N5 121.6(4)
O4 C4' C4A 121.5(4)
N5 C4' C4A 116.8(3)
C4A C4B1 C4G1 111.5(4)
C4G2 C4B2 C4A 114.0(5)
C4B1 C4G1 C4D 112.1(6)
C4D C4G2 C4B2 111.2(5)
C4G2 C4D C4G1 109.8(5)
C4' N5 C5A 121.5(4)
N5 C5A C5' 113.8(4)
N5 C5A C5B 112.0(4)
C5' C5A C5B 109.9(5)
O5 C5' N6 122.3(5)
O5 C5' C5A 119.5(5)
N6 C5' C5A 118.2(4)
C5G1 C5B C5G2 119.1(8)
C5G1 C5B C5A 115.5(6)
C5G2 C5B C5A 109.4(9)
C5' N6 C6A 123.7(4)
N6 C6A C6B 111.8(3)
N6 C6A C6' 111.7(4)
C6B C6A C6' 109.7(4)
O6 C6' N7 124.1(4)
O6 C6' C6A 118.3(4)
N7 C6' C6A 117.5(4)
C6G C6B C6A 117.7(6)
C6B C6G C6D1 112.2(7)
C6B C6G C6D2 111.2(7)
C6D1 C6G C6D2 113.3(9)
C6' N7 C7A 123.1(3)
N7 C7A C7' 113.3(4)
N7 C7A C7B 111.0(3)
C7' C7A C7B 111.5(4)
O7 C7' N8 122.0(5)
O7 C7' C7A 120.7(4)
N8 C7' C7A 117.2(4)
C7G C7B C7A 112.8(4)
C7D1 C7G C7D2 116.6(5)
C7D1 C7G C7B 120.9(5)
C7D2 C7G C7B 122.5(4)
C7G C7D1 C7E1 121.7(6)
C7E2 C7D2 C7G 122.6(5)
C7Z C7E1 C7D1 120.2(6)
C7D2 C7E2 C7Z 119.3(6)
C7E1 C7Z C7E2 119.7(7)
C7' N8 C8A 123.3(4)
N8 C8A C8B 112.7(5)
N8 C8A C8' 114.5(5)
C8B C8A C8' 109.9(5)
O8 C8' O0M 123.9(6)
O8 C8' C8A 121.9(6)
O0M C8' C8A 114.2(5)
C8G1 C8B C8A 111.9(6)
C8G1 C8B C8G2 112.4(7)
C8A C8B C8G2 112.7(6)
C8' O0M C0M 116.2(5)

loop_
_geom_bond_atom_site_label_1
_geom_bond_atom_site_label_2
_geom_bond_distance
C1 O 1.460(7)
C1 C3 1.505(10)
C1 C2 1.499(9)
C1 C4 1.534(8)
O C0' 1.320(5)
C0' O0 1.226(5)
C0' N1 1.328(6)
N1 C1A 1.442(6)
C1A C1' 1.512(6)
C1A C1B 1.516(7)
C1' O1 1.222(5)
C1' N2 1.334(5)
C1B C1G 1.501(8)
C1G C1D1 1.480(10)
C1G C1D2 1.514(10)
N2 C2A 1.440(5)
C2A C2B 1.483(7)
C2A C2' 1.543(6)
C2' O2 1.223(5)
C2' N3 1.335(6)
C2B C2G 1.503(7)
C2G C2D2 1.349(8)
C2G C2D1 1.396(8)
C2D1 C2E1 1.375(8)
C2D2 C2E2 1.326(10)
C2E1 C2Z 1.363(11)
C2E2 C2Z 1.365(11)
N3 C3A 1.464(5)
C3A C3' 1.514(6)
C3A C3B 1.523(6)
C3' O3 1.229(4)
C3' N4 1.342(5)
C3B C3G2 1.515(7)
C3B C3G1 1.523(8)
N4 C4A 1.454(5)
C4A C4' 1.533(6)
C4A C4B1 1.532(7)
C4A C4B2 1.545(6)
C4' O4 1.224(5)
C4' N5 1.332(6)
C4B1 C4G1 1.509(8)
C4B2 C4G2 1.496(8)
C4G1 C4D 1.505(10)
C4G2 C4D 1.539(10)
N5 C5A 1.460(6)
C5A C5' 1.511(8)
C5A C5B 1.531(9)
C5' O5 1.225(6)
C5' N6 1.330(7)
C5B C5G1 1.494(12)
C5B C5G2 1.511(14)
N6 C6A 1.456(6)
C6A C6B 1.486(7)
C6A C6' 1.551(6)
C6' O6 1.218(5)
C6' N7 1.319(6)
C6B C6G 1.483(8)
C6G C6D1 1.444(12)
C6G C6D2 1.504(12)
N7 C7A 1.450(5)
C7A C7' 1.499(7)
C7A C7B 1.539(6)
C7' O7 1.224(5)
C7' N8 1.346(6)
C7B C7G 1.489(7)
C7G C7D1 1.376(7)
C7G C7D2 1.375(7)
C7D1 C7E1 1.378(10)
C7D2 C7E2 1.362(8)
C7E1 C7Z 1.350(10)
C7E2 C7Z 1.378(8)
N8 C8A 1.427(7)
C8A C8B 1.528(9)
C8A C8' 1.504(9)
C8' O8 1.180(7)
C8' O0M 1.296(7)
C8B C8G1 1.484(10)
C8B C8G2 1.510(10)
O0M C0M 1.437(8)

loop_
_geom_torsion_atom_site_label_1
_geom_torsion_atom_site_label_2
_geom_torsion_atom_site_label_3
_geom_torsion_atom_site_label_4
_geom_torsion
C3 C1 O C0' 57.6(7)
C2 C1 O C0' -67.1(7)
C4 C1 O C0' 173.1(5)
C1 O C0' O0 8.2(8)
C1 O C0' N1 -170.0(5)
O0 C0' N1 C1A 5.8(7)
O C0' N1 C1A -176.1(4)
C0' N1 C1A C1' -60.0(5)
C0' N1 C1A C1B 176.3(4)
N1 C1A C1' O1 150.9(4)
C1B C1A C1' O1 -85.6(5)
N1 C1A C1' N2 -29.2(5)
C1B C1A C1' N2 94.3(5)
N1 C1A C1B C1G -74.4(6)
C1' C1A C1B C1G 160.6(5)
C1A C1B C1G C1D1 -76.3(9)
C1A C1B C1G C1D2 155.1(6)
O1 C1' N2 C2A -1.6(6)
C1A C1' N2 C2A 178.5(4)
C1' N2 C2A C2B 175.6(4)
C1' N2 C2A C2' -59.7(5)
N2 C2A C2' O2 152.5(5)
C2B C2A C2' O2 -81.2(6)
N2 C2A C2' N3 -30.2(6)
C2B C2A C2' N3 96.1(5)
N2 C2A C2B C2G -79.3(5)
C2' C2A C2B C2G 155.1(4)
C2A C2B C2G C2D2 -158.1(5)
C2A C2B C2G C2D1 22.2(7)
C2D2 C2G C2D1 C2E1 -3.2(8)
C2B C2G C2D1 C2E1 176.6(5)
C2D1 C2G C2D2 C2E2 3.3(10)
C2B C2G C2D2 C2E2 -176.5(6)
C2G C2D1 C2E1 C2Z 0.9(9)
C2G C2D2 C2E2 C2Z -0.9(11)
C2D2 C2E2 C2Z C2E1 -1.6(12)
C2D1 C2E1 C2Z C2E2 1.5(10)
O2 C2' N3 C3A -8.3(7)
C2A C2' N3 C3A 174.5(4)
C2' N3 C3A C3' -87.9(5)
C2' N3 C3A C3B 144.6(4)
N3 C3A C3' O3 138.5(4)
C3B C3A C3' O3 -95.0(5)
N3 C3A C3' N4 -42.4(5)
C3B C3A C3' N4 84.2(5)
N3 C3A C3B C3G2 175.0(5)
C3' C3A C3B C3G2 48.5(6)
N3 C3A C3B C3G1 -61.8(5)
C3' C3A C3B C3G1 171.7(4)
O3 C3' N4 C4A 2.4(6)
C3A C3' N4 C4A -176.7(4)
C3' N4 C4A C4' -51.4(5)
C3' N4 C4A C4B1 70.6(5)
C3' N4 C4A C4B2 -169.2(4)
N4 C4A C4' O4 141.5(4)
C4B1 C4A C4' O4 19.1(6)
C4B2 C4A C4' O4 -99.9(5)
N4 C4A C4' N5 -41.2(5)
C4B1 C4A C4' N5 -163.5(4)
C4B2 C4A C4' N5 77.4(5)
N4 C4A C4B1 C4G1 66.7(6)
C4' C4A C4B1 C4G1 -171.4(5)
C4B2 C4A C4B1 C4G1 -53.4(6)
N4 C4A C4B2 C4G2 -68.7(5)
C4' C4A C4B2 C4G2 172.0(4)
C4B1 C4A C4B2 C4G2 52.5(5)
C4A C4B1 C4G1 C4D 58.4(6)
C4A C4B2 C4G2 C4D -53.8(7)
C4B2 C4G2 C4D C4G1 54.9(8)
C4B1 C4G1 C4D C4G2 -57.8(8)
O4 C4' N5 C5A 3.2(6)
C4A C4' N5 C5A -174.1(4)
C4' N5 C5A C5' -70.4(6)
C4' N5 C5A C5B 164.3(5)
N5 C5A C5' O5 168.7(5)
C5B C5A C5' O5 -64.9(7)
N5 C5A C5' N6 -10.4(7)
C5B C5A C5' N6 116.0(6)
N5 C5A C5B C5G1 69.0(8)
C5' C5A C5B C5G1 -58.4(7)
N5 C5A C5B C5G2 -68.5(8)
C5' C5A C5B C5G2 164.0(7)
O5 C5' N6 C6A -5.9(8)
C5A C5' N6 C6A 173.2(4)
C5' N6 C6A C6B 153.8(5)
C5' N6 C6A C6' -82.9(6)
N6 C6A C6' O6 169.7(4)
C6B C6A C6' O6 -65.7(5)
N6 C6A C6' N7 -12.2(6)
C6B C6A C6' N7 112.4(5)
N6 C6A C6B C6G -54.5(6)
C6' C6A C6B C6G -178.9(5)
C6A C6B C6G C6D1 -54.6(10)
C6A C6B C6G C6D2 177.3(8)
O6 C6' N7 C7A 1.8(7)
C6A C6' N7 C7A -176.1(4)
C6' N7 C7A C7' -110.1(5)
C6' N7 C7A C7B 123.7(5)
N7 C7A C7' O7 136.1(4)
C7B C7A C7' O7 -97.9(5)
N7 C7A C7' N8 -47.4(6)
C7B C7A C7' N8 78.6(5)
N7 C7A C7B C7G -69.9(5)
C7' C7A C7B C7G 162.8(4)
C7A C7B C7G C7D1 -98.8(6)
C7A C7B C7G C7D2 79.2(6)
C7D2 C7G C7D1 C7E1 -0.3(9)
C7B C7G C7D1 C7E1 177.8(6)
C7D1 C7G C7D2 C7E2 1.4(8)
C7B C7G C7D2 C7E2 -176.7(5)
C7G C7D1 C7E1 C7Z -1.0(12)
C7G C7D2 C7E2 C7Z -1.2(9)
C7D1 C7E1 C7Z C7E2 1.2(12)
C7D2 C7E2 C7Z C7E1 -0.2(10)
O7 C7' N8 C8A -0.1(8)
C7A C7' N8 C8A -176.5(5)
C7' N8 C8A C8B 108.8(6)
C7' N8 C8A C8' -124.6(6)
N8 C8A C8' O8 164.7(7)
C8B C8A C8' O8 -67.2(8)
N8 C8A C8' O0M -16.9(7)
C8B C8A C8' O0M 111.1(6)
N8 C8A C8B C8G1 -67.6(7)
C8' C8A C8B C8G1 163.3(6)
N8 C8A C8B C8G2 60.1(8)
C8' C8A C8B C8G2 -68.9(8)
O8 C8' O0M C0M -0.4(11)
C8A C8' O0M C0M -178.7(6)
